data_8103788
loop_
_publ_author_name
'Smrcok, L.'
'Halvarsson, M.'
'Langer, V.'
'Ruppi, S.'

_publ_section_title
;
 A new Rietveld refinement of kappa-(Al2 O3)
;
_journal_name_full 'Zeitschrift fuer Kristallographie (149,1979-)'
_journal_page_first 409
_journal_page_last 412
_journal_volume 216
_journal_year 2001
_chemical_formula_sum 'Al2 O3'
_space_group_IT_number 33
_symmetry_space_group_name_Hall 'P 2c -2n'
_symmetry_space_group_name_H-M 'P n a 21'
_cell_angle_alpha 90
_cell_angle_beta 90
_cell_angle_gamma 90
_cell_formula_units_Z 8
_cell_length_a 4.834
_cell_length_b 8.3096
_cell_length_c 8.9353
_cell_volume 358.919
_citation_journal_id_ASTM ZEKRDZ
_cod_data_source_file Smrcok_ZEKRDZ_2001_67.cif
_cod_data_source_block Al2O3
_cod_original_cell_volume 358.9185
_cod_database_code 8103788

loop_
_symmetry_equiv_pos_as_xyz
x,y,z
-x,-y,z+1/2
-x+1/2,y+1/2,z+1/2
x+1/2,-y+1/2,z

loop_
_atom_site_label
_atom_site_type_symbol
_atom_site_fract_x
_atom_site_fract_y
_atom_site_fract_z
_atom_site_occupancy
_atom_site_U_iso_or_equiv
Al4 Al+3 0.3156 0.6576 0.3734 1 0.0
O5 O-2 -0.0202 0.3231 0.5166 1 0.0
O4 O-2 0.1544 0.4953 0.2656 1 0.0
O6 O-2 0.1638 0.841 0.2708 1 0.0
O2 O-2 0.5085 0.5089 0.505 1 0.0
Al1 Al+3 0.1778 0.8383 0.6466 1 0.0
Al3 Al+3 0.3138 0.3502 0.5713 1 0.0
O1 O-2 0.4796 0.8529 0.4977 1 0.0
O3 O-2 0.1627 0.1632 0.2429 1 0.0
Al2 Al+3 0.3307 0.0245 0.3775 1 0.0
